data_7232409
loop_
_publ_author_name
'Bommakanti, Suresh'
'Das, Samar K.'

_publ_section_title
;
 A quantitative transmetalation with a metal organic framework compound in
 a solid--liquid interface reaction: synthesis, structure, kinetics,
 spectroscopy and electrochemistry
;
_journal_issue 14
_journal_name_full CrystEngComm
_journal_page_first 2438
_journal_paper_doi 10.1039/C9CE00021F
_journal_volume 21
_journal_year 2019
_chemical_formula_moiety 'C68 H48 Cu2 N4 O11'
_chemical_formula_sum 'C68 H48 Cu2 N4 O11'
_chemical_formula_weight 1224.18
_space_group_IT_number 14
_space_group_name_Hall '-P 2ybc'
_space_group_name_H-M_alt 'P 1 21/c 1'
_symmetry_cell_setting monoclinic
_symmetry_space_group_name_Hall '-P 2ybc'
_symmetry_space_group_name_H-M 'P 1 21/c 1'
_atom_sites_solution_hydrogens geom
_atom_sites_solution_primary direct
_atom_sites_solution_secondary difmap
_audit_creation_method SHELXL-97
_audit_update_record
;
2018-12-30 deposited with the CCDC.    2019-02-20 downloaded from the CCDC.
;
_cell_angle_alpha 90.00
_cell_angle_beta 91.796(3)
_cell_angle_gamma 90.00
_cell_formula_units_Z 4
_cell_length_a 13.5686(4)
_cell_length_b 24.9419(7)
_cell_length_c 17.0814(6)
_cell_measurement_reflns_used 15144
_cell_measurement_temperature 293(2)
_cell_measurement_theta_max 24.4240
_cell_measurement_theta_min 2.0470
_cell_volume 5778.0(3)
_computing_cell_refinement 'CrysAlisPro 1.171.40.22a (Rigaku OD, 2018)'
_computing_data_collection 'CrysAlisPro 1.171.40.22a (Rigaku OD, 2018)'
_computing_data_reduction 'CrysAlisPro 1.171.40.22a (Rigaku OD, 2018)'
_computing_structure_refinement 'SHELXL-97 (Sheldrick, 1997)'
_computing_structure_solution 'SHELXS-97 (Sheldrick, 1990)'
_diffrn_ambient_temperature 293(2)
_diffrn_measured_fraction_theta_full 1.000
_diffrn_measured_fraction_theta_max 1.000
_diffrn_measurement_device_type 'XtaLAB Synergy, Single source at offset/far, HyPix3000'
_diffrn_measurement_method '\w scans'
_diffrn_radiation_monochromator graphite
_diffrn_radiation_source 'fine-focus sealed tube'
_diffrn_radiation_type MoK\a
_diffrn_radiation_wavelength 0.71073
_diffrn_reflns_av_R_equivalents 0.0762
_diffrn_reflns_av_sigmaI/netI 0.1009
_diffrn_reflns_limit_h_max 16
_diffrn_reflns_limit_h_min -16
_diffrn_reflns_limit_k_max 29
_diffrn_reflns_limit_k_min -29
_diffrn_reflns_limit_l_max 20
_diffrn_reflns_limit_l_min -20
_diffrn_reflns_number 47106
_diffrn_reflns_theta_full 25.00
_diffrn_reflns_theta_max 25.00
_diffrn_reflns_theta_min 2.02
_exptl_absorpt_coefficient_mu 0.804
_exptl_absorpt_correction_T_max 1.00000
_exptl_absorpt_correction_T_min 0.76798
_exptl_absorpt_correction_type multi-scan
_exptl_crystal_colour green
_exptl_crystal_density_diffrn 1.407
_exptl_crystal_density_method 'not measured'
_exptl_crystal_description rod
_exptl_crystal_F_000 2520
_exptl_crystal_size_max 0.37
_exptl_crystal_size_mid 0.35
_exptl_crystal_size_min 0.26
_refine_diff_density_max 0.370
_refine_diff_density_min -0.388
_refine_diff_density_rms 0.066
_refine_ls_extinction_method none
_refine_ls_goodness_of_fit_ref 1.034
_refine_ls_hydrogen_treatment mixed
_refine_ls_matrix_type full
_refine_ls_number_parameters 766
_refine_ls_number_reflns 10175
_refine_ls_number_restraints 0
_refine_ls_restrained_S_all 1.034
_refine_ls_R_factor_all 0.1343
_refine_ls_R_factor_gt 0.0617
_refine_ls_shift/su_max 0.004
_refine_ls_shift/su_mean 0.000
_refine_ls_structure_factor_coef Fsqd
_refine_ls_weighting_details 'calc w=1/[\s^2^(Fo^2^)+(0.0653P)^2^+0.0000P] where P=(Fo^2^+2Fc^2^)/3'
_refine_ls_weighting_scheme calc
_refine_ls_wR_factor_gt 0.1338
_refine_ls_wR_factor_ref 0.1562
_reflns_number_gt 5509
_reflns_number_total 10175
_reflns_threshold_expression >2sigma(I)
_cod_data_source_file c9ce00021f2.cif
_cod_data_source_block skd10a
_cod_depositor_comments 'Adding full bibliography for 7232408--7232410.cif.'
_cod_original_sg_symbol_H-M P2(1)/c
_cod_database_code 7232409

loop_
_symmetry_equiv_pos_as_xyz
'x, y, z'
'-x, y+1/2, -z+1/2'
'-x, -y, -z'
'x, -y-1/2, z-1/2'

loop_
_atom_site_label
_atom_site_type_symbol
_atom_site_fract_x
_atom_site_fract_y
_atom_site_fract_z
_atom_site_U_iso_or_equiv
_atom_site_adp_type
_atom_site_occupancy
_atom_site_symmetry_multiplicity
_atom_site_calc_flag
_atom_site_refinement_flags
Cu01 Cu -0.25056(4) 0.31554(2) 0.23565(3) 0.04541(19) Uani 1 1 d .
Cu02 Cu 0.71102(4) 0.83921(2) 0.70883(3) 0.0502(2) Uani 1 1 d .
O1 O -0.2491(2) 0.26175(12) 0.3256(2) 0.0631(10) Uani 1 1 d .
O2 O -0.3302(3) 0.23294(13) 0.2208(2) 0.0714(11) Uani 1 1 d .
N1 N -0.1631(3) 0.37301(14) 0.2948(2) 0.0469(10) Uani 1 1 d .
O5 O -0.6850(3) -0.13363(15) 0.3484(2) 0.0856(13) Uani 1 1 d .
N3 N -0.1412(3) 0.28375(15) 0.1675(3) 0.0557(11) Uani 1 1 d .
N2 N 0.6041(3) 0.80542(15) 0.6352(3) 0.0563(11) Uani 1 1 d .
O6 O 0.7763(3) 0.89173(15) 0.6407(2) 0.0906(13) Uani 1 1 d .
N4A N 0.6286(3) -0.10746(15) -0.2247(2) 0.0539(11) Uani 1 1 d .
O10B O 1.2796(3) 1.28380(15) 0.7023(2) 0.0941(14) Uani 1 1 d .
O9C O 1.1962(3) 1.25922(16) 0.8021(3) 0.0969(15) Uani 1 1 d .
O3D O -0.3259(3) 0.02147(14) 0.4295(2) 0.1006(15) Uani 1 1 d .
O8E O 1.0696(3) 1.07917(16) 0.5567(2) 0.1102(16) Uani 1 1 d .
O4F O -0.5974(3) -0.14511(17) 0.2452(3) 0.1086(16) Uani 1 1 d .
C25G C 0.2798(3) 0.6360(2) 0.4833(3) 0.0538(13) Uani 1 1 d .
C33H C 0.4899(3) 0.73270(19) 0.6216(3) 0.0599(14) Uani 1 1 d .
H33H H 0.4588 0.7038 0.6448 0.072 Uiso 1 1 calc R
C15I C -0.1633(3) 0.42478(18) 0.2753(3) 0.0542(13) Uani 1 1 d .
H15I H -0.2100 0.4367 0.2383 0.065 Uiso 1 1 calc R
C2J C -0.3043(3) 0.17116(18) 0.3267(3) 0.0514(13) Uani 1 1 d .
C59K C 0.3471(4) 0.0794(2) -0.0709(3) 0.0627(15) Uani 1 1 d .
C17L C -0.0264(3) 0.44495(19) 0.3618(3) 0.0508(13) Uani 1 1 d .
C1M C -0.2954(4) 0.2250(2) 0.2884(4) 0.0574(14) Uani 1 1 d .
C49N C -0.0799(3) 0.24702(19) 0.1985(3) 0.0594(14) Uani 1 1 d .
H49N H -0.0861 0.2380 0.2510 0.071 Uiso 1 1 calc R
C30O C 0.4699(3) 0.74480(19) 0.5431(3) 0.0521(13) Uani 1 1 d .
O7P O 0.8802(4) 0.88616(17) 0.7407(3) 0.1082(15) Uani 1 1 d .
C50Q C -0.0078(4) 0.22170(19) 0.1568(4) 0.0620(15) Uani 1 1 d .
H50Q H 0.0337 0.1966 0.1811 0.074 Uiso 1 1 calc R
C34R C 0.5557(4) 0.7635(2) 0.6649(3) 0.0605(14) Uani 1 1 d .
H34R H 0.5672 0.7548 0.7174 0.073 Uiso 1 1 calc R
C28S C 0.3534(4) 0.66996(19) 0.5235(3) 0.0610(14) Uani 1 1 d .
H28S H 0.3701 0.6603 0.5748 0.073 Uiso 1 1 calc R
C45T C 1.1911(4) 1.20242(19) 0.6907(4) 0.0627(15) Uani 1 1 d .
C26U C 0.2528(4) 0.5889(2) 0.5198(3) 0.0618(15) Uani 1 1 d .
H26U H 0.2824 0.5798 0.5679 0.074 Uiso 1 1 calc R
C19V C -0.0960(4) 0.35741(18) 0.3496(3) 0.0577(14) Uani 1 1 d .
H19V H -0.0954 0.3218 0.3655 0.069 Uiso 1 1 calc R
C11W C -0.5328(4) -0.08787(19) 0.3457(3) 0.0570(14) Uani 1 1 d .
C51X C 0.0020(4) 0.2339(2) 0.0791(3) 0.0603(14) Uani 1 1 d .
C22Y C 0.1369(4) 0.5671(2) 0.4152(3) 0.0590(14) Uani 1 1 d .
C29Z C 0.3994(4) 0.7129(2) 0.4962(3) 0.0616(14) Uani 1 1 d .
H29Z H 0.3861 0.7232 0.4446 0.074 Uiso 1 1 calc R
C27 C 0.1834(4) 0.5553(2) 0.4864(3) 0.0654(15) Uani 1 1 d .
H27 H 0.1670 0.5239 0.5123 0.079 Uiso 1 1 calc R
C48 C 1.2243(5) 1.2518(2) 0.7342(5) 0.0776(19) Uani 1 1 d .
C64 C 0.5056(4) -0.0379(2) -0.1433(3) 0.0555(13) Uani 1 1 d .
C42 C 1.1110(4) 1.1181(2) 0.6054(4) 0.0674(15) Uani 1 1 d .
C36 C 0.9117(4) 0.9500(2) 0.6425(3) 0.0633(15) Uani 1 1 d .
C16 C -0.0974(3) 0.46175(18) 0.3072(3) 0.0540(13) Uani 1 1 d .
H16 H -0.1008 0.4975 0.2921 0.065 Uiso 1 1 calc R
C21 C 0.0621(4) 0.5321(2) 0.3784(3) 0.0661(15) Uani 1 1 d .
H21 H 0.0221 0.5467 0.3386 0.079 Uiso 1 1 calc R
C67 C 0.5689(4) -0.01934(19) -0.1984(3) 0.0653(15) Uani 1 1 d .
H67 H 0.5718 0.0171 -0.2093 0.078 Uiso 1 1 calc R
C56 C 0.2077(4) 0.1401(2) 0.0086(3) 0.0637(15) Uani 1 1 d .
C53 C -0.1303(4) 0.2961(2) 0.0923(3) 0.0691(16) Uani 1 1 d .
H53 H -0.1710 0.3222 0.0698 0.083 Uiso 1 1 calc R
C20A C 0.0469(4) 0.48132(19) 0.3972(3) 0.0610(14) Uani 1 1 d .
H20A H 0.0872 0.4673 0.4372 0.073 Uiso 1 1 calc R
C47B C 1.0876(4) 1.1244(2) 0.6825(3) 0.0671(15) Uani 1 1 d .
H47B H 1.0456 1.1004 0.7062 0.080 Uiso 1 1 calc R
C66C C 0.5686(4) -0.1257(2) -0.1703(3) 0.0641(15) Uani 1 1 d .
H66C H 0.5683 -0.1623 -0.1595 0.077 Uiso 1 1 calc R
C68D C 0.6281(4) -0.0546(2) -0.2373(3) 0.0656(15) Uani 1 1 d .
H68D H 0.6700 -0.0408 -0.2744 0.079 Uiso 1 1 calc R
C10E C -0.5616(4) -0.0416(2) 0.3838(3) 0.0613(14) Uani 1 1 d .
H10E H -0.6280 -0.0361 0.3933 0.074 Uiso 1 1 calc R
C46F C 1.1274(4) 1.1668(2) 0.7239(3) 0.0676(15) Uani 1 1 d .
H46F H 1.1107 1.1716 0.7758 0.081 Uiso 1 1 calc R
C18G C -0.0291(4) 0.39157(19) 0.3823(3) 0.0608(15) Uani 1 1 d .
H18G H 0.0162 0.3787 0.4197 0.073 Uiso 1 1 calc R
C3H C -0.2810(4) 0.1637(2) 0.4046(3) 0.0674(16) Uani 1 1 d .
H3H H -0.2589 0.1926 0.4349 0.081 Uiso 1 1 calc R
C31I C 0.5189(4) 0.7881(2) 0.5133(3) 0.0702(16) Uani 1 1 d .
H31I H 0.5079 0.7978 0.4612 0.084 Uiso 1 1 calc R
C44J C 1.2149(3) 1.19452(19) 0.6137(4) 0.0660(16) Uani 1 1 d .
H44J H 1.2582 1.2182 0.5906 0.079 Uiso 1 1 calc R
C55K C 0.1314(4) 0.1680(2) 0.0537(3) 0.0678(16) Uani 1 1 d .
H55K H 0.1217 0.1557 0.1043 0.081 Uiso 1 1 calc R
C52L C -0.0619(4) 0.2721(2) 0.0465(3) 0.0736(16) Uani 1 1 d .
H52L H -0.0581 0.2812 -0.0061 0.088 Uiso 1 1 calc R
C58M C 0.3113(4) 0.0622(2) -0.0004(3) 0.0696(16) Uani 1 1 d .
H58M H 0.3338 0.0301 0.0213 0.084 Uiso 1 1 calc R
C43N C 1.1766(4) 1.1527(2) 0.5697(3) 0.0691(16) Uani 1 1 d .
H43N H 1.1940 1.1476 0.5180 0.083 Uiso 1 1 calc R
C63O C 0.4373(4) -0.0040(2) -0.1014(3) 0.0655(15) Uani 1 1 d .
H63O H 0.4038 -0.0202 -0.0611 0.079 Uiso 1 1 calc R
C62P C 0.4177(4) 0.0473(2) -0.1146(3) 0.0685(16) Uani 1 1 d .
H62P H 0.4509 0.0643 -0.1545 0.082 Uiso 1 1 calc R
C32Q C 0.5852(4) 0.8176(2) 0.5606(3) 0.0691(16) Uani 1 1 d .
H32Q H 0.6171 0.8468 0.5390 0.083 Uiso 1 1 calc R
C65R C 0.5076(4) -0.0929(2) -0.1295(3) 0.0675(15) Uani 1 1 d .
H65R H 0.4669 -0.1075 -0.0922 0.081 Uiso 1 1 calc R
C7S C -0.3365(4) 0.1281(2) 0.2838(3) 0.0720(16) Uani 1 1 d .
H7S H -0.3536 0.1329 0.2311 0.086 Uiso 1 1 calc R
C57T C 0.2432(4) 0.0919(2) 0.0381(3) 0.0680(16) Uani 1 1 d .
H57T H 0.2201 0.0794 0.0854 0.082 Uiso 1 1 calc R
C54U C 0.0760(4) 0.2084(2) 0.0299(3) 0.0732(16) Uani 1 1 d .
H54U H 0.0839 0.2215 -0.0205 0.088 Uiso 1 1 calc R
C14V C -0.6075(4) -0.1258(2) 0.3108(4) 0.0668(17) Uani 1 1 d .
C37W C 0.8673(4) 0.9879(2) 0.5949(3) 0.0726(16) Uani 1 1 d .
H37W H 0.8014 0.9835 0.5796 0.087 Uiso 1 1 calc R
C5X C -0.3223(4) 0.0714(2) 0.3936(4) 0.0700(17) Uani 1 1 d .
C24Y C 0.2342(4) 0.64833(19) 0.4126(3) 0.0678(16) Uani 1 1 d .
H24Y H 0.2508 0.6797 0.3867 0.081 Uiso 1 1 calc R
C8Z C -0.3963(5) -0.0145(2) 0.3988(4) 0.0758(18) Uani 1 1 d .
C35 C 0.8514(5) 0.9051(2) 0.6760(4) 0.0699(17) Uani 1 1 d .
C39 C 1.0169(6) 1.0366(2) 0.5890(4) 0.0769(18) Uani 1 1 d .
C9 C -0.4934(5) -0.0037(2) 0.4078(3) 0.0699(16) Uani 1 1 d .
H9 H -0.5134 0.0286 0.4296 0.084 Uiso 1 1 calc R
C60 C 0.3128(4) 0.1280(2) -0.1005(4) 0.0822(18) Uani 1 1 d .
H60 H 0.3364 0.1406 -0.1477 0.099 Uiso 1 1 calc R
C41 C 1.0094(4) 0.9552(2) 0.6600(3) 0.0750(17) Uani 1 1 d .
H41 H 1.0413 0.9292 0.6906 0.090 Uiso 1 1 calc R
C23 C 0.1642(4) 0.61453(19) 0.3798(3) 0.0725(17) Uani 1 1 d .
H23 H 0.1340 0.6239 0.3321 0.087 Uiso 1 1 calc R
C4 C -0.2902(4) 0.1135(2) 0.4386(3) 0.0765(18) Uani 1 1 d .
H4 H -0.2746 0.1085 0.4915 0.092 Uiso 1 1 calc R
C61 C 0.2445(4) 0.1581(2) -0.0616(4) 0.0778(17) Uani 1 1 d .
H61 H 0.2230 0.1907 -0.0825 0.093 Uiso 1 1 calc R
C12 C -0.4348(4) -0.0966(2) 0.3371(4) 0.0812(19) Uani 1 1 d .
H12 H -0.4144 -0.1275 0.3120 0.097 Uiso 1 1 calc R
C40 C 1.0625(4) 0.9987(3) 0.6329(4) 0.0791(18) Uani 1 1 d .
H40 H 1.1296 1.0016 0.6451 0.095 Uiso 1 1 calc R
C38A C 0.9179(5) 1.0327(2) 0.5691(3) 0.0787(17) Uani 1 1 d .
H38A H 0.8860 1.0591 0.5394 0.094 Uiso 1 1 calc R
C6B C -0.3442(4) 0.0780(2) 0.3162(4) 0.087(2) Uani 1 1 d .
H6B H -0.3642 0.0489 0.2855 0.105 Uiso 1 1 calc R
C13C C -0.3655(4) -0.0607(2) 0.3647(4) 0.094(2) Uani 1 1 d .
H13C H -0.2986 -0.0678 0.3602 0.113 Uiso 1 1 calc R
O11 O 0.0241(8) 0.2912(5) 0.8691(7) 0.383(6) Uani 1 1 d .

loop_
_atom_site_aniso_label
_atom_site_aniso_U_11
_atom_site_aniso_U_22
_atom_site_aniso_U_33
_atom_site_aniso_U_23
_atom_site_aniso_U_13
_atom_site_aniso_U_12
Cu01 0.0447(4) 0.0353(3) 0.0561(4) -0.0015(3) -0.0014(3) 0.0033(3)
Cu02 0.0440(4) 0.0450(4) 0.0615(4) -0.0069(3) -0.0001(3) -0.0007(3)
O1 0.077(3) 0.0357(19) 0.077(3) -0.0002(19) 0.005(2) -0.0080(18)
O2 0.081(3) 0.060(2) 0.073(3) 0.010(2) -0.002(2) 0.0008(19)
N1 0.050(3) 0.036(2) 0.054(3) 0.003(2) -0.0017(19) 0.0030(19)
O5 0.068(3) 0.088(3) 0.099(3) 0.021(2) -0.026(2) -0.034(2)
N3 0.046(3) 0.052(3) 0.068(3) -0.006(2) -0.004(2) 0.008(2)
N2 0.048(3) 0.049(3) 0.072(3) -0.002(2) 0.001(2) -0.003(2)
O6 0.079(3) 0.089(3) 0.106(3) -0.037(3) 0.031(3) -0.034(2)
N4A 0.050(3) 0.047(3) 0.065(3) -0.002(2) 0.004(2) 0.005(2)
O10B 0.101(3) 0.061(3) 0.117(4) 0.032(3) -0.037(3) -0.035(2)
O9C 0.083(3) 0.068(3) 0.138(4) -0.022(3) -0.017(3) -0.009(2)
O3D 0.107(3) 0.061(3) 0.130(4) 0.037(3) -0.057(3) -0.042(2)
O8E 0.171(4) 0.084(3) 0.078(3) -0.021(3) 0.041(3) -0.066(3)
O4F 0.112(4) 0.094(3) 0.118(4) -0.049(3) -0.018(3) -0.011(3)
C25G 0.053(3) 0.054(3) 0.055(4) -0.011(3) 0.003(3) -0.005(3)
C33H 0.051(3) 0.054(3) 0.075(4) 0.001(3) 0.005(3) -0.013(3)
C15I 0.055(3) 0.045(3) 0.063(4) 0.009(3) -0.006(3) 0.007(3)
C2J 0.049(3) 0.036(3) 0.069(4) -0.002(3) -0.001(3) -0.003(2)
C59K 0.061(4) 0.059(4) 0.068(4) -0.009(3) 0.003(3) 0.014(3)
C17L 0.053(3) 0.046(3) 0.052(3) 0.000(3) -0.006(2) -0.004(3)
C1M 0.053(3) 0.043(3) 0.076(4) -0.001(3) 0.015(3) 0.003(3)
C49N 0.048(3) 0.058(3) 0.073(4) -0.007(3) -0.005(3) 0.005(3)
C30O 0.053(3) 0.048(3) 0.055(4) -0.003(3) 0.002(3) -0.006(3)
O7P 0.123(4) 0.089(3) 0.113(4) 0.008(3) 0.014(3) -0.022(3)
C50Q 0.050(3) 0.048(3) 0.087(5) -0.013(3) -0.012(3) 0.010(3)
C34R 0.057(4) 0.057(3) 0.066(4) 0.002(3) -0.006(3) -0.011(3)
C28S 0.067(4) 0.057(3) 0.059(4) -0.020(3) 0.003(3) -0.009(3)
C45T 0.047(3) 0.039(3) 0.101(5) 0.006(3) -0.013(3) -0.004(3)
C26U 0.074(4) 0.066(4) 0.045(3) -0.001(3) -0.001(3) -0.018(3)
C19V 0.064(4) 0.035(3) 0.073(4) 0.008(3) -0.011(3) 0.004(3)
C11W 0.057(4) 0.046(3) 0.067(4) 0.005(3) -0.001(3) -0.013(3)
C51X 0.058(4) 0.056(4) 0.066(4) -0.019(3) -0.005(3) 0.004(3)
C22Y 0.058(3) 0.050(3) 0.069(4) -0.012(3) -0.002(3) -0.008(3)
C29Z 0.063(4) 0.062(4) 0.059(4) -0.006(3) -0.005(3) -0.005(3)
C27 0.075(4) 0.054(3) 0.068(4) -0.002(3) 0.003(3) -0.022(3)
C48 0.061(4) 0.052(4) 0.118(6) 0.013(4) -0.026(4) 0.005(3)
C64 0.051(3) 0.055(3) 0.061(4) 0.000(3) 0.003(3) 0.009(3)
C42 0.069(4) 0.055(4) 0.079(4) -0.010(3) 0.017(3) -0.019(3)
C36 0.063(4) 0.053(3) 0.075(4) -0.013(3) 0.014(3) -0.012(3)
C16 0.062(3) 0.037(3) 0.063(4) 0.004(3) -0.004(3) -0.007(3)
C21 0.074(4) 0.053(3) 0.070(4) 0.000(3) -0.009(3) -0.012(3)
C67 0.078(4) 0.044(3) 0.076(4) 0.006(3) 0.022(3) 0.023(3)
C56 0.060(4) 0.056(4) 0.075(4) -0.020(3) -0.007(3) 0.005(3)
C53 0.074(4) 0.069(4) 0.064(4) -0.002(3) 0.008(3) 0.018(3)
C20A 0.056(3) 0.057(4) 0.069(4) -0.001(3) -0.007(3) -0.010(3)
C47B 0.068(4) 0.055(3) 0.079(4) -0.004(3) 0.020(3) -0.024(3)
C66C 0.060(4) 0.047(3) 0.086(4) -0.004(3) 0.010(3) 0.000(3)
C68D 0.075(4) 0.054(3) 0.069(4) 0.013(3) 0.020(3) 0.009(3)
C10E 0.058(4) 0.057(4) 0.069(4) 0.001(3) 0.000(3) -0.006(3)
C46F 0.065(4) 0.053(3) 0.085(4) -0.011(3) 0.005(3) -0.011(3)
C18G 0.063(4) 0.044(3) 0.074(4) 0.000(3) -0.021(3) 0.000(3)
C3H 0.084(4) 0.045(3) 0.072(4) 0.002(3) -0.018(3) -0.017(3)
C31I 0.071(4) 0.075(4) 0.065(4) 0.007(3) -0.001(3) -0.022(3)
C44J 0.041(3) 0.043(3) 0.114(5) 0.017(3) 0.001(3) -0.009(2)
C55K 0.064(4) 0.059(4) 0.080(4) -0.022(3) -0.010(3) 0.011(3)
C52L 0.076(4) 0.080(4) 0.065(4) -0.001(3) 0.009(3) 0.023(3)
C58M 0.077(4) 0.064(4) 0.067(4) -0.017(3) -0.011(3) 0.030(3)
C43N 0.070(4) 0.056(4) 0.082(4) 0.011(3) 0.025(3) -0.005(3)
C63O 0.061(4) 0.072(4) 0.064(4) 0.000(3) 0.007(3) 0.007(3)
C62P 0.073(4) 0.060(4) 0.073(4) 0.004(3) 0.009(3) 0.016(3)
C32Q 0.072(4) 0.065(4) 0.070(4) 0.008(3) -0.003(3) -0.021(3)
C65R 0.060(4) 0.064(4) 0.079(4) 0.000(3) 0.022(3) -0.003(3)
C7S 0.092(4) 0.061(4) 0.062(4) 0.009(3) -0.015(3) -0.026(3)
C57T 0.070(4) 0.067(4) 0.066(4) -0.006(3) -0.005(3) 0.015(3)
C54U 0.078(4) 0.063(4) 0.078(4) -0.016(3) -0.005(3) 0.011(3)
C14V 0.059(4) 0.046(3) 0.093(5) 0.015(3) -0.025(4) -0.007(3)
C37W 0.066(4) 0.076(4) 0.076(4) -0.025(4) 0.013(3) -0.017(4)
C5X 0.069(4) 0.047(3) 0.093(5) 0.019(3) -0.025(3) -0.024(3)
C24Y 0.078(4) 0.039(3) 0.085(4) 0.003(3) -0.011(3) -0.014(3)
C8Z 0.075(5) 0.046(4) 0.105(5) 0.027(3) -0.027(4) -0.029(3)
C35 0.069(5) 0.060(4) 0.081(5) -0.023(4) 0.022(4) -0.003(3)
C39 0.110(6) 0.063(4) 0.060(4) -0.021(3) 0.024(4) -0.036(4)
C9 0.088(5) 0.050(4) 0.070(4) -0.003(3) -0.016(3) -0.010(3)
C60 0.084(4) 0.063(4) 0.101(5) -0.001(4) 0.015(4) 0.020(3)
C41 0.072(4) 0.069(4) 0.085(5) -0.005(3) 0.013(3) -0.007(3)
C23 0.092(4) 0.045(3) 0.078(4) 0.007(3) -0.021(3) -0.011(3)
C4 0.087(4) 0.061(4) 0.080(4) 0.015(3) -0.029(3) -0.020(3)
C61 0.082(4) 0.055(4) 0.097(5) -0.004(4) 0.007(4) 0.022(3)
C12 0.062(4) 0.050(4) 0.132(6) -0.012(4) 0.002(4) -0.006(3)
C40 0.054(4) 0.092(5) 0.091(5) -0.014(4) 0.008(3) -0.024(4)
C38A 0.099(5) 0.060(4) 0.078(4) -0.004(3) 0.011(4) 0.008(4)
C6B 0.120(5) 0.051(4) 0.089(5) 0.006(3) -0.026(4) -0.042(4)
C13C 0.057(4) 0.064(4) 0.162(7) 0.016(4) -0.010(4) -0.010(4)
O11 0.336(13) 0.513(17) 0.301(11) 0.016(12) 0.021(10) -0.088(13)

loop_
_atom_type_symbol
_atom_type_description
_atom_type_scat_dispersion_real
_atom_type_scat_dispersion_imag
_atom_type_scat_source
C C 0.0033 0.0016 'International Tables Vol C Tables 4.2.6.8 and 6.1.1.4'
H H 0.0000 0.0000 'International Tables Vol C Tables 4.2.6.8 and 6.1.1.4'
N N 0.0061 0.0033 'International Tables Vol C Tables 4.2.6.8 and 6.1.1.4'
O O 0.0106 0.0060 'International Tables Vol C Tables 4.2.6.8 and 6.1.1.4'
Cu Cu 0.3201 1.2651 'International Tables Vol C Tables 4.2.6.8 and 6.1.1.4'

loop_
_geom_angle_atom_site_label_1
_geom_angle_atom_site_label_2
_geom_angle_atom_site_label_3
_geom_angle
_geom_angle_site_symmetry_1
_geom_angle_site_symmetry_3
O1 Cu01 N3 100.45(15) . .
O1 Cu01 O5 155.78(15) . 2_455
N3 Cu01 O5 97.94(17) . 2_455
O1 Cu01 N1 95.39(14) . .
N3 Cu01 N1 97.35(15) . .
O5 Cu01 N1 97.75(14) 2_455 .
O1 Cu01 O4F 99.22(15) . 2_455
N3 Cu01 O4F 153.85(17) . 2_455
O5 Cu01 O4F 58.91(15) 2_455 2_455
N1 Cu01 O4F 97.77(15) . 2_455
O1 Cu01 O2 59.69(12) . .
N3 Cu01 O2 86.48(14) . .
O5 Cu01 O2 106.19(14) 2_455 .
N1 Cu01 O2 155.02(14) . .
O4F Cu01 O2 88.74(14) 2_455 .
O1 Cu01 C1M 30.19(14) . .
N3 Cu01 C1M 92.50(16) . .
O5 Cu01 C1M 133.75(18) 2_455 .
N1 Cu01 C1M 125.46(17) . .
O4F Cu01 C1M 95.92(15) 2_455 .
O2 Cu01 C1M 29.57(13) . .
O1 Cu01 C14V 127.3(2) . 2_455
N3 Cu01 C14V 126.7(2) . 2_455
O5 Cu01 C14V 29.92(17) 2_455 2_455
N1 Cu01 C14V 99.78(15) . 2_455
O4F Cu01 C14V 29.01(16) 2_455 2_455
O2 Cu01 C14V 97.52(15) . 2_455
C1M Cu01 C14V 116.20(19) . 2_455
O6 Cu02 O10B 149.44(18) . 2_746
O6 Cu02 N2 103.32(18) . .
O10B Cu02 N2 101.59(16) 2_746 .
O6 Cu02 N4A 98.90(16) . 1_566
O10B Cu02 N4A 92.80(16) 2_746 1_566
N2 Cu02 N4A 102.25(15) . 1_566
O6 Cu02 O9C 105.19(17) . 2_746
O10B Cu02 O9C 58.04(16) 2_746 2_746
N2 Cu02 O9C 88.46(15) . 2_746
N4A Cu02 O9C 150.62(18) 1_566 2_746
O6 Cu02 C48 129.7(2) . 2_746
O10B Cu02 C48 28.87(19) 2_746 2_746
N2 Cu02 C48 96.34(17) . 2_746
N4A Cu02 C48 121.5(2) 1_566 2_746
O9C Cu02 C48 29.18(17) 2_746 2_746
C1M O1 Cu01 96.0(3) . .
C1M O2 Cu01 83.1(3) . .
C15I N1 C19V 116.8(4) . .
C15I N1 Cu01 123.0(3) . .
C19V N1 Cu01 119.9(3) . .
C14V O5 Cu01 94.7(4) . 2_445
C53 N3 C49N 117.0(4) . .
C53 N3 Cu01 123.8(3) . .
C49N N3 Cu01 119.1(4) . .
C32Q N2 C34R 117.2(4) . .
C32Q N2 Cu02 127.0(4) . .
C34R N2 Cu02 115.5(4) . .
C35 O6 Cu02 105.9(4) . .
C66C N4A C68D 116.7(4) . .
C66C N4A Cu02 120.5(3) . 1_544
C68D N4A Cu02 122.7(3) . 1_544
C48 O10B Cu02 97.7(5) . 2_756
C48 O9C Cu02 82.8(4) . 2_756
C5X O3D C8Z 116.2(4) . .
C42 O8E C39 119.8(4) . .
C14V O4F Cu01 85.0(4) . 2_445
C24Y C25G C26U 117.9(5) . .
C24Y C25G C28S 124.3(5) . .
C26U C25G C28S 117.8(5) . .
C34R C33H C30O 120.1(5) . .
C34R C33H H33H 120.0 . .
C30O C33H H33H 120.0 . .
N1 C15I C16 123.4(4) . .
N1 C15I H15I 118.3 . .
C16 C15I H15I 118.3 . .
C7S C2J C3H 118.4(5) . .
C7S C2J C1M 119.9(5) . .
C3H C2J C1M 121.7(5) . .
C58M C59K C60 117.8(5) . .
C58M C59K C62P 121.8(5) . .
C60 C59K C62P 120.4(5) . .
C18G C17L C16 116.1(4) . .
C18G C17L C20A 121.2(4) . .
C16 C17L C20A 122.7(4) . .
O2 C1M O1 121.0(5) . .
O2 C1M C2J 120.8(5) . .
O1 C1M C2J 118.2(5) . .
O2 C1M Cu01 67.4(3) . .
O1 C1M Cu01 53.9(2) . .
C2J C1M Cu01 169.8(4) . .
N3 C49N C50Q 123.4(5) . .
N3 C49N H49N 118.3 . .
C50Q C49N H49N 118.3 . .
C31I C30O C33H 116.4(5) . .
C31I C30O C29Z 122.7(5) . .
C33H C30O C29Z 120.9(5) . .
C51X C50Q C49N 119.3(5) . .
C51X C50Q H50Q 120.4 . .
C49N C50Q H50Q 120.4 . .
N2 C34R C33H 123.3(5) . .
N2 C34R H34R 118.4 . .
C33H C34R H34R 118.4 . .
C29Z C28S C25G 128.5(5) . .
C29Z C28S H28S 115.8 . .
C25G C28S H28S 115.8 . .
C46F C45T C44J 118.1(5) . .
C46F C45T C48 120.5(6) . .
C44J C45T C48 121.0(6) . .
C27 C26U C25G 121.3(5) . .
C27 C26U H26U 119.4 . .
C25G C26U H26U 119.4 . .
N1 C19V C18G 122.5(4) . .
N1 C19V H19V 118.7 . .
C18G C19V H19V 118.7 . .
C12 C11W C10E 118.3(5) . .
C12 C11W C14V 120.5(5) . .
C10E C11W C14V 121.1(5) . .
C50Q C51X C52L 117.4(5) . .
C50Q C51X C54U 122.9(5) . .
C52L C51X C54U 119.7(5) . .
C23 C22Y C27 116.5(5) . .
C23 C22Y C21 120.8(5) . .
C27 C22Y C21 122.7(5) . .
C28S C29Z C30O 123.5(5) . .
C28S C29Z H29Z 118.3 . .
C30O C29Z H29Z 118.3 . .
C26U C27 C22Y 121.5(5) . .
C26U C27 H27 119.2 . .
C22Y C27 H27 119.2 . .
O10B C48 O9C 121.4(7) . .
O10B C48 C45T 119.3(7) . .
O9C C48 C45T 119.3(6) . .
O10B C48 Cu02 53.4(3) . 2_756
O9C C48 Cu02 68.1(4) . 2_756
C45T C48 Cu02 172.6(6) . 2_756
C67 C64 C65R 116.0(5) . .
C67 C64 C63O 124.2(5) . .
C65R C64 C63O 119.8(5) . .
C47B C42 O8E 123.7(5) . .
C47B C42 C43N 121.2(5) . .
O8E C42 C43N 115.0(5) . .
C41 C36 C37W 118.3(5) . .
C41 C36 C35 121.6(6) . .
C37W C36 C35 120.1(6) . .
C15I C16 C17L 119.4(4) . .
C15I C16 H16 120.3 . .
C17L C16 H16 120.3 . .
C20A C21 C22Y 125.2(5) . .
C20A C21 H21 117.4 . .
C22Y C21 H21 117.4 . .
C64 C67 C68D 120.2(5) . .
C64 C67 H67 119.9 . .
C68D C67 H67 119.9 . .
C57T C56 C61 117.7(5) . .
C57T C56 C55K 117.4(6) . .
C61 C56 C55K 124.9(5) . .
N3 C53 C52L 123.1(5) . .
N3 C53 H53 118.5 . .
C52L C53 H53 118.5 . .
C21 C20A C17L 126.9(5) . .
C21 C20A H20A 116.5 . .
C17L C20A H20A 116.5 . .
C42 C47B C46F 118.9(5) . .
C42 C47B H47B 120.5 . .
C46F C47B H47B 120.5 . .
N4A C66C C65R 122.7(5) . .
N4A C66C H66C 118.6 . .
C65R C66C H66C 118.6 . .
N4A C68D C67 123.6(5) . .
N4A C68D H68D 118.2 . .
C67 C68D H68D 118.2 . .
C9 C10E C11W 121.0(5) . .
C9 C10E H10E 119.5 . .
C11W C10E H10E 119.5 . .
C47B C46F C45T 121.8(5) . .
C47B C46F H46F 119.1 . .
C45T C46F H46F 119.1 . .
C19V C18G C17L 121.8(5) . .
C19V C18G H18G 119.1 . .
C17L C18G H18G 119.1 . .
C2J C3H C4 120.5(5) . .
C2J C3H H3H 119.8 . .
C4 C3H H3H 119.8 . .
C30O C31I C32Q 120.5(5) . .
C30O C31I H31I 119.7 . .
C32Q C31I H31I 119.7 . .
C43N C44J C45T 122.2(5) . .
C43N C44J H44J 118.9 . .
C45T C44J H44J 118.9 . .
C54U C55K C56 126.9(6) . .
C54U C55K H55K 116.5 . .
C56 C55K H55K 116.5 . .
C53 C52L C51X 119.7(5) . .
C53 C52L H52L 120.1 . .
C51X C52L H52L 120.1 . .
C57T C58M C59K 120.8(5) . .
C57T C58M H58M 119.6 . .
C59K C58M H58M 119.6 . .
C44J C43N C42 117.7(5) . .
C44J C43N H43N 121.1 . .
C42 C43N H43N 121.1 . .
C62P C63O C64 127.1(5) . .
C62P C63O H63O 116.4 . .
C64 C63O H63O 116.4 . .
C63O C62P C59K 124.8(5) . .
C63O C62P H62P 117.6 . .
C59K C62P H62P 117.6 . .
N2 C32Q C31I 122.5(5) . .
N2 C32Q H32Q 118.8 . .
C31I C32Q H32Q 118.8 . .
C66C C65R C64 120.8(5) . .
C66C C65R H65R 119.6 . .
C64 C65R H65R 119.6 . .
C2J C7S C6B 121.8(5) . .
C2J C7S H7S 119.1 . .
C6B C7S H7S 119.1 . .
C58M C57T C56 121.9(6) . .
C58M C57T H57T 119.0 . .
C56 C57T H57T 119.0 . .
C55K C54U C51X 123.2(6) . .
C55K C54U H54U 118.4 . .
C51X C54U H54U 118.4 . .
O4F C14V O5 121.4(6) . .
O4F C14V C11W 121.1(6) . .
O5 C14V C11W 117.2(6) . .
O4F C14V Cu01 66.0(3) . 2_445
O5 C14V Cu01 55.4(3) . 2_445
C11W C14V Cu01 172.3(5) . 2_445
C36 C37W C38A 121.9(6) . .
C36 C37W H37W 119.1 . .
C38A C37W H37W 119.1 . .
C6B C5X C4 120.8(5) . .
C6B C5X O3D 122.0(5) . .
C4 C5X O3D 117.1(5) . .
C23 C24Y C25G 120.4(5) . .
C23 C24Y H24Y 119.8 . .
C25G C24Y H24Y 119.8 . .
C9 C8Z C13C 121.8(5) . .
C9 C8Z O3D 118.9(6) . .
C13C C8Z O3D 119.2(6) . .
O6 C35 O7P 124.6(6) . .
O6 C35 C36 118.1(6) . .
O7P C35 C36 117.2(6) . .
C40 C39 C38A 121.0(6) . .
C40 C39 O8E 121.3(7) . .
C38A C39 O8E 117.5(7) . .
C8Z C9 C10E 118.4(5) . .
C8Z C9 H9 120.8 . .
C10E C9 H9 120.8 . .
C61 C60 C59K 121.4(6) . .
C61 C60 H60 119.3 . .
C59K C60 H60 119.3 . .
C36 C41 C40 120.9(6) . .
C36 C41 H41 119.5 . .
C40 C41 H41 119.5 . .
C24Y C23 C22Y 122.4(5) . .
C24Y C23 H23 118.8 . .
C22Y C23 H23 118.8 . .
C5X C4 C3H 119.3(5) . .
C5X C4 H4 120.3 . .
C3H C4 H4 120.3 . .
C60 C61 C56 120.3(5) . .
C60 C61 H61 119.8 . .
C56 C61 H61 119.8 . .
C11W C12 C13C 121.5(5) . .
C11W C12 H12 119.3 . .
C13C C12 H12 119.3 . .
C39 C40 C41 120.0(6) . .
C39 C40 H40 120.0 . .
C41 C40 H40 120.0 . .
C39 C38A C37W 117.8(6) . .
C39 C38A H38A 121.1 . .
C37W C38A H38A 121.1 . .
C5X C6B C7S 119.1(5) . .
C5X C6B H6B 120.4 . .
C7S C6B H6B 120.4 . .
C8Z C13C C12 118.8(6) . .
C8Z C13C H13C 120.6 . .
C12 C13C H13C 120.6 . .

loop_
_geom_bond_atom_site_label_1
_geom_bond_atom_site_label_2
_geom_bond_distance
_geom_bond_site_symmetry_2
Cu01 O1 2.040(3) .
Cu01 N3 2.072(4) .
Cu01 O5 2.086(4) 2_455
Cu01 N1 2.100(4) .
Cu01 O4F 2.317(4) 2_455
Cu01 O2 2.336(3) .
Cu01 C1M 2.513(5) .
Cu01 C14V 2.526(5) 2_455
Cu02 O6 1.980(4) .
Cu02 O10B 2.053(4) 2_746
Cu02 N2 2.069(4) .
Cu02 N4A 2.094(4) 1_566
Cu02 O9C 2.370(4) 2_746
Cu02 C48 2.534(7) 2_746
O1 C1M 1.270(5) .
O2 C1M 1.249(6) .
N1 C15I 1.334(5) .
N1 C19V 1.342(5) .
O5 C14V 1.264(6) .
O5 Cu01 2.086(4) 2_445
N3 C53 1.334(6) .
N3 C49N 1.336(5) .
N2 C32Q 1.328(6) .
N2 C34R 1.344(6) .
O6 C35 1.215(7) .
N4A C66C 1.336(6) .
N4A C68D 1.336(5) .
N4A Cu02 2.094(4) 1_544
O10B C48 1.235(7) .
O10B Cu02 2.053(4) 2_756
O9C C48 1.246(7) .
O9C Cu02 2.370(4) 2_756
O3D C5X 1.390(5) .
O3D C8Z 1.400(6) .
O8E C42 1.386(6) .
O8E C39 1.403(6) .
O4F C14V 1.230(6) .
O4F Cu01 2.317(4) 2_445
C25G C24Y 1.376(6) .
C25G C26U 1.385(6) .
C25G C28S 1.463(6) .
C33H C34R 1.375(6) .
C33H C30O 1.394(6) .
C33H H33H 0.9300 .
C15I C16 1.384(6) .
C15I H15I 0.9300 .
C2J C7S 1.364(6) .
C2J C3H 1.369(6) .
C2J C1M 1.501(6) .
C59K C58M 1.381(7) .
C59K C60 1.389(6) .
C59K C62P 1.470(7) .
C17L C18G 1.378(6) .
C17L C16 1.385(6) .
C17L C20A 1.463(6) .
C49N C50Q 1.381(6) .
C49N H49N 0.9300 .
C30O C31I 1.374(6) .
C30O C29Z 1.463(6) .
O7P C35 1.252(6) .
C50Q C51X 1.374(7) .
C50Q H50Q 0.9300 .
C34R H34R 0.9300 .
C28S C29Z 1.332(6) .
C28S H28S 0.9300 .
C45T C46F 1.374(7) .
C45T C44J 1.378(7) .
C45T C48 1.500(8) .
C26U C27 1.371(6) .
C26U H26U 0.9300 .
C19V C18G 1.353(6) .
C19V H19V 0.9300 .
C11W C12 1.359(7) .
C11W C10E 1.388(6) .
C11W C14V 1.497(7) .
C51X C52L 1.391(6) .
C51X C54U 1.475(7) .
C22Y C23 1.383(6) .
C22Y C27 1.385(6) .
C22Y C21 1.466(6) .
C29Z H29Z 0.9300 .
C27 H27 0.9300 .
C48 Cu02 2.534(7) 2_756
C64 C67 1.373(6) .
C64 C65R 1.391(6) .
C64 C63O 1.459(6) .
C42 C47B 1.373(7) .
C42 C43N 1.393(6) .
C36 C41 1.355(7) .
C36 C37W 1.374(7) .
C36 C35 1.511(7) .
C16 H16 0.9300 .
C21 C20A 1.325(6) .
C21 H21 0.9300 .
C67 C68D 1.376(6) .
C67 H67 0.9300 .
C56 C57T 1.382(6) .
C56 C61 1.389(7) .
C56 C55K 1.484(7) .
C53 C52L 1.370(6) .
C53 H53 0.9300 .
C20A H20A 0.9300 .
C47B C46F 1.374(6) .
C47B H47B 0.9300 .
C66C C65R 1.371(6) .
C66C H66C 0.9300 .
C68D H68D 0.9300 .
C10E C9 1.376(6) .
C10E H10E 0.9300 .
C46F H46F 0.9300 .
C18G H18G 0.9300 .
C3H C4 1.389(6) .
C3H H3H 0.9300 .
C31I C32Q 1.399(6) .
C31I H31I 0.9300 .
C44J C43N 1.378(7) .
C44J H44J 0.9300 .
C55K C54U 1.313(6) .
C55K H55K 0.9300 .
C52L H52L 0.9300 .
C58M C57T 1.368(6) .
C58M H58M 0.9300 .
C43N H43N 0.9300 .
C63O C62P 1.326(6) .
C63O H63O 0.9300 .
C62P H62P 0.9300 .
C32Q H32Q 0.9300 .
C65R H65R 0.9300 .
C7S C6B 1.374(6) .
C7S H7S 0.9300 .
C57T H57T 0.9300 .
C54U H54U 0.9300 .
C14V Cu01 2.526(5) 2_445
C37W C38A 1.389(7) .
C37W H37W 0.9300 .
C5X C6B 1.355(7) .
C5X C4 1.364(7) .
C24Y C23 1.376(6) .
C24Y H24Y 0.9300 .
C8Z C9 1.359(7) .
C8Z C13C 1.365(7) .
C39 C40 1.345(7) .
C39 C38A 1.379(7) .
C9 H9 0.9300 .
C60 C61 1.380(7) .
C60 H60 0.9300 .
C41 C40 1.390(7) .
C41 H41 0.9300 .
C23 H23 0.9300 .
C4 H4 0.9300 .
C61 H61 0.9300 .
C12 C13C 1.370(7) .
C12 H12 0.9300 .
C40 H40 0.9300 .
C38A H38A 0.9300 .
C6B H6B 0.9300 .
C13C H13C 0.9300 .
